data_2015706
loop_
_publ_author_name
'Nasiri, Hamid Reza'
'Madej, M. Gregor'
'Lancaster, C. Roy D.'
'Schwalbe, Harald'
'Bolte, Michael'

_publ_section_title
;
 2-Hydroxy-3-(3-oxobutyl)naphthalene-1,4-dione
;
_journal_coeditor_code SK3066
_journal_issue 12
_journal_name_full 'Acta Crystallographica Section C'
_journal_page_first o671
_journal_page_last o673
_journal_paper_doi 10.1107/S0108270106042211
_journal_volume 62
_journal_year 2006
_chemical_formula_iupac 'C14 H12 O4'
_chemical_formula_moiety 'C14 H12 O4'
_chemical_formula_sum 'C14 H12 O4'
_chemical_formula_weight 244.24
_chemical_name_systematic
;
2-Hydroxy-3-(3-oxobutyl)-naphthalene-1,4-dione
;
_space_group_IT_number 2
_symmetry_cell_setting triclinic
_symmetry_space_group_name_Hall '-P 1'
_symmetry_space_group_name_H-M 'P -1'
_atom_sites_solution_hydrogens geom
_atom_sites_solution_primary direct
_atom_sites_solution_secondary difmap
_audit_creation_method SHELXL-97
_cell_angle_alpha 87.469(12)
_cell_angle_beta 89.288(11)
_cell_angle_gamma 89.931(12)
_cell_formula_units_Z 4
_cell_length_a 4.7858(7)
_cell_length_b 9.2295(15)
_cell_length_c 25.447(3)
_cell_measurement_reflns_used 7890
_cell_measurement_temperature 173(2)
_cell_measurement_theta_max 26.0
_cell_measurement_theta_min 1.6
_cell_volume 1122.8(3)
_computing_cell_refinement X-AREA
_computing_data_collection 'X-AREA (Stoe & Cie, 2001)'
_computing_data_reduction X-AREA
_computing_molecular_graphics 'XP in SHELXTL-Plus (Sheldrick, 1991)'
_computing_publication_material SHELXL97
_computing_structure_refinement 'SHELXL97 (Sheldrick, 1997)'
_computing_structure_solution 'SHELXS97 (Sheldrick, 1997)'
_diffrn_ambient_temperature 173(2)
_diffrn_measured_fraction_theta_full 0.992
_diffrn_measured_fraction_theta_max 0.980
_diffrn_measurement_device_type 'Stoe IPDS II two-circle'
_diffrn_measurement_method \w
_diffrn_radiation_monochromator graphite
_diffrn_radiation_source 'fine-focus sealed tube'
_diffrn_radiation_type MoK\a
_diffrn_radiation_wavelength 0.71073
_diffrn_reflns_av_R_equivalents 0.0815
_diffrn_reflns_av_sigmaI/netI 0.0740
_diffrn_reflns_limit_h_max 5
_diffrn_reflns_limit_h_min -5
_diffrn_reflns_limit_k_max 11
_diffrn_reflns_limit_k_min -11
_diffrn_reflns_limit_l_max 30
_diffrn_reflns_limit_l_min -30
_diffrn_reflns_number 9193
_diffrn_reflns_theta_full 25.00
_diffrn_reflns_theta_max 25.66
_diffrn_reflns_theta_min 1.60
_diffrn_standards_number 0
_exptl_absorpt_coefficient_mu 0.106
_exptl_absorpt_correction_type none
_exptl_crystal_colour 'light brown'
_exptl_crystal_density_diffrn 1.445
_exptl_crystal_density_method 'not measured'
_exptl_crystal_description needle
_exptl_crystal_F_000 512
_exptl_crystal_size_max 0.33
_exptl_crystal_size_mid 0.09
_exptl_crystal_size_min 0.09
_refine_diff_density_max 0.368
_refine_diff_density_min -0.345
_refine_ls_extinction_coef 0.053(13)
_refine_ls_extinction_expression Fc^*^=kFc[1+0.001xFc^2^\l^3^/sin(2\q)]^-1/4^
_refine_ls_extinction_method SHELXL97
_refine_ls_goodness_of_fit_ref 1.105
_refine_ls_hydrogen_treatment constr
_refine_ls_matrix_type full
_refine_ls_number_parameters 333
_refine_ls_number_reflns 4166
_refine_ls_number_restraints 0
_refine_ls_restrained_S_all 1.105
_refine_ls_R_factor_all 0.1123
_refine_ls_R_factor_gt 0.0873
_refine_ls_shift/su_max 0.000
_refine_ls_shift/su_mean 0.000
_refine_ls_structure_factor_coef Fsqd
_refine_ls_weighting_details 'calc w=1/[\s^2^(Fo^2^)+(0.164P)^2^+0.9504P] where P=(Fo^2^+2Fc^2^)/3'
_refine_ls_weighting_scheme calc
_refine_ls_wR_factor_gt 0.2544
_refine_ls_wR_factor_ref 0.2819
_reflns_number_gt 3038
_reflns_number_total 4166
_reflns_threshold_expression I>2\s(I)
_cod_data_source_file sk3066.cif
_cod_data_source_block I
_cod_database_code 2015706
_cod_database_fobs_code 2015706

loop_
_symmetry_equiv_pos_as_xyz
'x, y, z'
'-x, -y, -z'

loop_
_atom_site_type_symbol
_atom_site_label
_atom_site_fract_x
_atom_site_fract_y
_atom_site_fract_z
_atom_site_U_iso_or_equiv
_atom_site_adp_type
_atom_site_calc_flag
_atom_site_refinement_flags
_atom_site_occupancy
O O1 0.6093(8) 0.9738(4) 0.08562(13) 0.0382(9) Uani d . 1
O O2 0.6953(8) 0.8991(4) 0.18670(12) 0.0401(9) Uani d . 1
H H2 0.7533 0.9703 0.1680 0.048 Uiso calc R 1
O O3 0.4090(8) 0.6518(5) 0.35302(13) 0.0437(10) Uani d . 1
O O4 -0.0042(9) 0.5452(4) 0.17603(13) 0.0435(9) Uani d . 1
C C1 0.4600(10) 0.8771(6) 0.10429(17) 0.0324(11) Uani d . 1
C C2 0.4985(10) 0.8274(5) 0.16030(16) 0.0307(10) Uani d . 1
C C3 0.3482(11) 0.7197(5) 0.18460(17) 0.0340(11) Uani d . 1
C C4 0.1339(11) 0.6444(5) 0.15533(17) 0.0314(10) Uani d . 1
C C5 0.0908(11) 0.6894(5) 0.09823(17) 0.0310(10) Uani d . 1
C C6 0.2458(10) 0.8036(6) 0.07427(17) 0.0320(11) Uani d . 1
C C7 0.1989(11) 0.8459(6) 0.02157(17) 0.0356(11) Uani d . 1
H H7 0.3013 0.9242 0.0053 0.043 Uiso calc R 1
C C8 0.0017(11) 0.7727(6) -0.00675(18) 0.0379(12) Uani d . 1
H H8 -0.0281 0.8003 -0.0427 0.045 Uiso calc R 1
C C9 -0.1509(12) 0.6608(6) 0.01658(19) 0.0393(12) Uani d . 1
H H9 -0.2872 0.6124 -0.0031 0.047 Uiso calc R 1
C C10 -0.1056(11) 0.6178(6) 0.06952(19) 0.0374(11) Uani d . 1
H H10 -0.2096 0.5398 0.0855 0.045 Uiso calc R 1
C C31 0.3864(12) 0.6761(6) 0.24212(17) 0.0357(11) Uani d . 1
H H31A 0.5876 0.6779 0.2506 0.043 Uiso calc R 1
H H31B 0.3173 0.5759 0.2490 0.043 Uiso calc R 1
C C32 0.2278(12) 0.7789(6) 0.27691(17) 0.0363(11) Uani d . 1
H H32A 0.2991 0.8784 0.2695 0.044 Uiso calc R 1
H H32B 0.0282 0.7781 0.2672 0.044 Uiso calc R 1
C C33 0.2483(10) 0.7440(6) 0.33507(17) 0.0321(11) Uani d . 1
C C34 0.0563(12) 0.8259(6) 0.36983(18) 0.0391(12) Uani d . 1
H H34A -0.0763 0.7585 0.3875 0.059 Uiso calc R 1
H H34B -0.0463 0.8988 0.3485 0.059 Uiso calc R 1
H H34C 0.1656 0.8742 0.3963 0.059 Uiso calc R 1
O O1A -0.1055(8) 0.4935(4) 0.41527(12) 0.0373(9) Uani d . 1
O O2A -0.2110(8) 0.4374(4) 0.31561(12) 0.0378(9) Uani d . 1
H H2A -0.2656 0.5052 0.3342 0.045 Uiso calc R 1
O O3A 0.0813(9) 0.1315(5) 0.15442(13) 0.0451(10) Uani d . 1
O O4A 0.4890(8) 0.0784(4) 0.32580(12) 0.0376(9) Uani d . 1
C C1A 0.0390(10) 0.3986(5) 0.39659(16) 0.0299(10) Uani d . 1
C C2A -0.0096(10) 0.3620(5) 0.34087(16) 0.0304(10) Uani d . 1
C C3A 0.1361(11) 0.2564(6) 0.31679(17) 0.0324(11) Uani d . 1
C C4A 0.3537(10) 0.1747(5) 0.34637(17) 0.0302(10) Uani d . 1
C C5A 0.4076(10) 0.2101(6) 0.40235(17) 0.0306(10) Uani d . 1
C C6A 0.2572(10) 0.3200(6) 0.42577(16) 0.0312(11) Uani d . 1
C C7A 0.3103(11) 0.3498(6) 0.47863(17) 0.0342(11) Uani d . 1
H H7A 0.2071 0.4233 0.4953 0.041 Uiso calc R 1
C C8A 0.5126(11) 0.2721(6) 0.50620(18) 0.0373(12) Uani d . 1
H H8A 0.5498 0.2939 0.5416 0.045 Uiso calc R 1
C C9A 0.6604(12) 0.1638(6) 0.48296(19) 0.0393(12) Uani d . 1
H H9A 0.7977 0.1108 0.5024 0.047 Uiso calc R 1
C C10A 0.6099(11) 0.1314(6) 0.43085(18) 0.0351(11) Uani d . 1
H H10A 0.7121 0.0564 0.4149 0.042 Uiso calc R 1
C C31A 0.0764(10) 0.2156(6) 0.26093(17) 0.0332(11) Uani d . 1
H H31C -0.0852 0.2728 0.2477 0.040 Uiso calc R 1
H H31D 0.0245 0.1118 0.2611 0.040 Uiso calc R 1
C C32A 0.3254(10) 0.2420(6) 0.22347(17) 0.0332(11) Uani d . 1
H H32C 0.3865 0.3441 0.2255 0.040 Uiso calc R 1
H H32D 0.4822 0.1792 0.2354 0.040 Uiso calc R 1
C C33A 0.2647(10) 0.2130(6) 0.16698(18) 0.0326(11) Uani d . 1
C C34A 0.4464(12) 0.2906(6) 0.12637(18) 0.0394(12) Uani d . 1
H H34D 0.4877 0.2259 0.0978 0.059 Uiso calc R 1
H H34E 0.6213 0.3196 0.1425 0.059 Uiso calc R 1
H H34F 0.3488 0.3770 0.1123 0.059 Uiso calc R 1

loop_
_atom_site_aniso_label
_atom_site_aniso_U_11
_atom_site_aniso_U_22
_atom_site_aniso_U_33
_atom_site_aniso_U_12
_atom_site_aniso_U_13
_atom_site_aniso_U_23
O1 0.041(2) 0.043(2) 0.0305(16) -0.0045(17) 0.0009(15) 0.0001(15)
O2 0.043(2) 0.050(2) 0.0271(16) -0.0040(18) -0.0052(15) 0.0005(15)
O3 0.044(2) 0.058(2) 0.0285(16) 0.0139(19) -0.0008(15) 0.0000(16)
O4 0.051(2) 0.045(2) 0.0340(17) -0.0048(19) -0.0010(16) 0.0053(16)
C1 0.032(3) 0.039(3) 0.027(2) 0.004(2) 0.0018(18) -0.0015(19)
C2 0.032(3) 0.036(3) 0.024(2) 0.004(2) 0.0002(18) -0.0019(18)
C3 0.045(3) 0.032(3) 0.025(2) 0.008(2) 0.0030(19) 0.0001(18)
C4 0.037(3) 0.031(2) 0.026(2) 0.003(2) 0.0036(19) 0.0012(18)
C5 0.034(3) 0.033(2) 0.027(2) 0.005(2) -0.0011(18) -0.0017(18)
C6 0.033(3) 0.037(3) 0.026(2) 0.005(2) -0.0022(18) 0.0021(19)
C7 0.040(3) 0.044(3) 0.022(2) 0.002(2) 0.0005(19) 0.0029(19)
C8 0.038(3) 0.049(3) 0.026(2) 0.001(2) -0.0040(19) -0.004(2)
C9 0.041(3) 0.046(3) 0.031(2) -0.002(2) -0.005(2) -0.009(2)
C10 0.038(3) 0.039(3) 0.035(2) -0.003(2) 0.003(2) -0.002(2)
C31 0.041(3) 0.041(3) 0.024(2) 0.004(2) -0.0037(19) 0.0012(19)
C32 0.045(3) 0.039(3) 0.025(2) 0.006(2) -0.0030(19) -0.0016(19)
C33 0.034(3) 0.036(3) 0.026(2) 0.001(2) -0.0037(18) -0.0004(18)
C34 0.046(3) 0.044(3) 0.027(2) 0.008(2) 0.002(2) -0.001(2)
O1A 0.040(2) 0.044(2) 0.0287(16) 0.0078(17) 0.0017(14) -0.0033(15)
O2A 0.037(2) 0.049(2) 0.0280(16) 0.0125(17) -0.0028(14) -0.0042(15)
O3A 0.044(2) 0.059(3) 0.0329(17) -0.011(2) -0.0038(16) -0.0103(17)
O4A 0.044(2) 0.039(2) 0.0297(16) 0.0082(17) -0.0009(14) -0.0048(14)
C1A 0.030(2) 0.037(3) 0.024(2) -0.001(2) 0.0009(17) -0.0036(18)
C2A 0.031(3) 0.038(3) 0.022(2) -0.002(2) -0.0016(18) -0.0016(18)
C3A 0.032(3) 0.040(3) 0.026(2) -0.002(2) 0.0016(18) -0.0047(19)
C4A 0.030(2) 0.033(2) 0.027(2) -0.003(2) 0.0011(18) -0.0054(18)
C5A 0.030(3) 0.038(3) 0.023(2) -0.003(2) 0.0007(18) -0.0027(18)
C6A 0.034(3) 0.038(3) 0.022(2) -0.001(2) 0.0004(18) -0.0009(18)
C7A 0.041(3) 0.039(3) 0.023(2) 0.003(2) 0.0007(19) -0.0060(19)
C8A 0.038(3) 0.048(3) 0.026(2) 0.000(2) -0.0022(19) -0.003(2)
C9A 0.043(3) 0.047(3) 0.028(2) 0.002(2) -0.005(2) 0.001(2)
C10A 0.038(3) 0.039(3) 0.028(2) 0.005(2) 0.0014(19) -0.0039(19)
C31A 0.029(3) 0.045(3) 0.026(2) -0.003(2) -0.0041(18) -0.0078(19)
C32A 0.031(3) 0.043(3) 0.026(2) -0.001(2) -0.0033(18) -0.0036(19)
C33A 0.032(3) 0.038(3) 0.028(2) 0.000(2) -0.0024(18) -0.0035(19)
C34A 0.042(3) 0.048(3) 0.028(2) 0.001(2) 0.000(2) 0.000(2)

loop_
_atom_type_symbol
_atom_type_description
_atom_type_scat_dispersion_real
_atom_type_scat_dispersion_imag
_atom_type_scat_source
C C 0.0033 0.0016 'International Tables Vol C Tables 4.2.6.8 and 6.1.1.4'
H H 0.0000 0.0000 'International Tables Vol C Tables 4.2.6.8 and 6.1.1.4'
O O 0.0106 0.0060 'International Tables Vol C Tables 4.2.6.8 and 6.1.1.4'

loop_
_geom_angle_atom_site_label_1
_geom_angle_atom_site_label_2
_geom_angle_atom_site_label_3
_geom_angle
C2 O2 H2 109.5
O1 C1 C6 123.6(4)
O1 C1 C2 118.8(4)
C6 C1 C2 117.5(4)
C3 C2 O2 120.6(4)
C3 C2 C1 123.7(4)
O2 C2 C1 115.6(4)
C2 C3 C4 119.7(4)
C2 C3 C31 122.1(5)
C4 C3 C31 118.2(4)
O4 C4 C3 121.4(4)
O4 C4 C5 120.2(4)
C3 C4 C5 118.4(4)
C10 C5 C6 119.9(4)
C10 C5 C4 119.5(4)
C6 C5 C4 120.7(4)
C7 C6 C5 119.9(5)
C7 C6 C1 120.2(5)
C5 C6 C1 119.9(4)
C8 C7 C6 119.5(5)
C8 C7 H7 120.2
C6 C7 H7 120.2
C9 C8 C7 120.7(4)
C9 C8 H8 119.6
C7 C8 H8 119.6
C8 C9 C10 120.1(5)
C8 C9 H9 120.0
C10 C9 H9 120.0
C5 C10 C9 119.9(5)
C5 C10 H10 120.1
C9 C10 H10 120.1
C3 C31 C32 110.6(4)
C3 C31 H31A 109.5
C32 C31 H31A 109.5
C3 C31 H31B 109.5
C32 C31 H31B 109.5
H31A C31 H31B 108.1
C33 C32 C31 115.0(4)
C33 C32 H32A 108.5
C31 C32 H32A 108.5
C33 C32 H32B 108.5
C31 C32 H32B 108.5
H32A C32 H32B 107.5
O3 C33 C34 121.6(4)
O3 C33 C32 122.1(4)
C34 C33 C32 116.3(4)
C33 C34 H34A 109.5
C33 C34 H34B 109.5
H34A C34 H34B 109.5
C33 C34 H34C 109.5
H34A C34 H34C 109.5
H34B C34 H34C 109.5
C2A O2A H2A 109.5
O1A C1A C6A 123.6(4)
O1A C1A C2A 118.1(4)
C6A C1A C2A 118.3(4)
O2A C2A C3A 121.1(4)
O2A C2A C1A 116.2(4)
C3A C2A C1A 122.6(4)
C2A C3A C4A 119.3(4)
C2A C3A C31A 122.2(5)
C4A C3A C31A 118.5(4)
O4A C4A C3A 121.0(4)
O4A C4A C5A 120.0(4)
C3A C4A C5A 119.1(4)
C6A C5A C10A 120.3(4)
C6A C5A C4A 120.3(4)
C10A C5A C4A 119.3(4)
C5A C6A C7A 119.1(5)
C5A C6A C1A 120.3(4)
C7A C6A C1A 120.6(4)
C8A C7A C6A 120.0(5)
C8A C7A H7A 120.0
C6A C7A H7A 120.0
C9A C8A C7A 120.7(4)
C9A C8A H8A 119.6
C7A C8A H8A 119.6
C8A C9A C10A 120.3(5)
C8A C9A H9A 119.8
C10A C9A H9A 119.8
C9A C10A C5A 119.5(5)
C9A C10A H10A 120.2
C5A C10A H10A 120.2
C3A C31A C32A 113.0(4)
C3A C31A H31C 109.0
C32A C31A H31C 109.0
C3A C31A H31D 109.0
C32A C31A H31D 109.0
H31C C31A H31D 107.8
C33A C32A C31A 114.0(4)
C33A C32A H32C 108.8
C31A C32A H32C 108.8
C33A C32A H32D 108.8
C31A C32A H32D 108.8
H32C C32A H32D 107.7
O3A C33A C34A 121.2(4)
O3A C33A C32A 122.7(4)
C34A C33A C32A 116.1(4)
C33A C34A H34D 109.5
C33A C34A H34E 109.5
H34D C34A H34E 109.5
C33A C34A H34F 109.5
H34D C34A H34F 109.5
H34E C34A H34F 109.5

loop_
_geom_bond_atom_site_label_1
_geom_bond_atom_site_label_2
_geom_bond_distance
O1 C1 1.220(6)
O2 C2 1.354(6)
O2 H2 0.8400
O3 C33 1.223(6)
O4 C4 1.225(6)
C1 C6 1.471(7)
C1 C2 1.491(6)
C2 C3 1.351(7)
C3 C4 1.469(7)
C3 C31 1.514(6)
C4 C5 1.510(6)
C5 C10 1.384(7)
C5 C6 1.402(7)
C6 C7 1.401(6)
C7 C8 1.389(8)
C7 H7 0.9500
C8 C9 1.375(8)
C8 H8 0.9500
C9 C10 1.407(7)
C9 H9 0.9500
C10 H10 0.9500
C31 C32 1.522(7)
C31 H31A 0.9900
C31 H31B 0.9900
C32 C33 1.505(6)
C32 H32A 0.9900
C32 H32B 0.9900
C33 C34 1.495(7)
C34 H34A 0.9800
C34 H34B 0.9800
C34 H34C 0.9800
O1A C1A 1.224(6)
O2A C2A 1.342(6)
O2A H2A 0.8400
O3A C33A 1.212(6)
O4A C4A 1.231(6)
C1A C6A 1.462(7)
C1A C2A 1.493(6)
C2A C3A 1.360(7)
C3A C4A 1.479(7)
C3A C31A 1.517(6)
C4A C5A 1.501(6)
C5A C6A 1.393(7)
C5A C10A 1.400(7)
C6A C7A 1.411(6)
C7A C8A 1.384(7)
C7A H7A 0.9500
C8A C9A 1.374(8)
C8A H8A 0.9500
C9A C10A 1.396(7)
C9A H9A 0.9500
C10A H10A 0.9500
C31A C32A 1.530(7)
C31A H31C 0.9900
C31A H31D 0.9900
C32A C33A 1.506(6)
C32A H32C 0.9900
C32A H32D 0.9900
C33A C34A 1.500(7)
C34A H34D 0.9800
C34A H34E 0.9800
C34A H34F 0.9800

loop_
_geom_hbond_atom_site_label_D
_geom_hbond_atom_site_label_H
_geom_hbond_atom_site_label_A
_geom_hbond_site_symmetry_A
_geom_hbond_distance_DH
_geom_hbond_distance_HA
_geom_hbond_distance_DA
_geom_hbond_angle_DHA
O2 H2 O3A 1_665 0.84 2.18 2.916(6) 147
O2A H2A O3 1_455 0.84 2.13 2.871(5) 148
O2 H2 O1 . 0.84 2.21 2.670(5) 114
O2A H2A O1A . 0.84 2.21 2.665(4) 114

loop_
_geom_torsion_atom_site_label_1
_geom_torsion_atom_site_label_2
_geom_torsion_atom_site_label_3
_geom_torsion_atom_site_label_4
_geom_torsion
_geom_torsion_publ_flag
O1 C1 C2 C3 -178.8(5) ?
C6 C1 C2 C3 0.0(7) ?
O1 C1 C2 O2 2.0(7) ?
C6 C1 C2 O2 -179.2(4) ?
O2 C2 C3 C4 179.4(4) ?
C1 C2 C3 C4 0.3(7) ?
O2 C2 C3 C31 1.4(7) ?
C1 C2 C3 C31 -177.7(5) ?
C2 C3 C4 O4 179.3(5) ?
C31 C3 C4 O4 -2.6(7) ?
C2 C3 C4 C5 0.7(7) ?
C31 C3 C4 C5 178.8(4) ?
O4 C4 C5 C10 0.0(7) ?
C3 C4 C5 C10 178.6(5) ?
O4 C4 C5 C6 179.4(5) ?
C3 C4 C5 C6 -2.0(7) ?
C10 C5 C6 C7 0.8(7) ?
C4 C5 C6 C7 -178.6(5) ?
C10 C5 C6 C1 -178.3(5) ?
C4 C5 C6 C1 2.3(7) ?
O1 C1 C6 C7 -1.6(8) ?
C2 C1 C6 C7 179.7(4) ?
O1 C1 C6 C5 177.5(5) ?
C2 C1 C6 C5 -1.3(7) ?
C5 C6 C7 C8 -1.0(8) ?
C1 C6 C7 C8 178.1(5) ?
C6 C7 C8 C9 1.0(8) ?
C7 C8 C9 C10 -0.9(8) ?
C6 C5 C10 C9 -0.6(8) ?
C4 C5 C10 C9 178.8(5) ?
C8 C9 C10 C5 0.7(8) ?
C2 C3 C31 C32 80.8(6) y
C4 C3 C31 C32 -97.2(5) ?
C3 C31 C32 C33 179.2(5) y
C31 C32 C33 O3 9.0(7) ?
C31 C32 C33 C34 -169.6(5) y
O1A C1A C2A O2A 0.0(7) ?
C6A C1A C2A O2A -179.7(4) ?
O1A C1A C2A C3A -178.7(5) ?
C6A C1A C2A C3A 1.6(7) ?
O2A C2A C3A C4A -179.2(4) ?
C1A C2A C3A C4A -0.6(7) ?
O2A C2A C3A C31A -1.3(8) ?
C1A C2A C3A C31A 177.3(5) ?
C2A C3A C4A O4A 179.9(5) ?
C31A C3A C4A O4A 2.0(7) ?
C2A C3A C4A C5A 0.2(7) ?
C31A C3A C4A C5A -177.8(4) ?
O4A C4A C5A C6A 179.4(5) ?
C3A C4A C5A C6A -0.9(7) ?
O4A C4A C5A C10A -0.8(7) ?
C3A C4A C5A C10A 178.9(4) ?
C10A C5A C6A C7A -0.5(7) ?
C4A C5A C6A C7A 179.3(5) ?
C10A C5A C6A C1A -177.8(5) ?
C4A C5A C6A C1A 2.0(7) ?
O1A C1A C6A C5A 178.0(5) ?
C2A C1A C6A C5A -2.3(7) ?
O1A C1A C6A C7A 0.8(8) ?
C2A C1A C6A C7A -179.6(5) ?
C5A C6A C7A C8A 1.1(8) ?
C1A C6A C7A C8A 178.4(5) ?
C6A C7A C8A C9A -1.1(8) ?
C7A C8A C9A C10A 0.5(8) ?
C8A C9A C10A C5A 0.1(8) ?
C6A C5A C10A C9A -0.1(8) ?
C4A C5A C10A C9A -179.9(5) ?
C2A C3A C31A C32A 118.0(5) y
C4A C3A C31A C32A -64.2(6) ?
C3A C31A C32A C33A -175.6(5) y
C31A C32A C33A O3A -24.4(7) ?
C31A C32A C33A C34A 156.0(5) y

loop_
_cod_related_entry_id
_cod_related_entry_database
_cod_related_entry_code
1 ChemSpider 10528503
